data_4001034
loop_
_publ_author_name
'Smith, Conor S.'
'Mann, Kent R.'

_publ_section_title
;
 Void Space Containing Crystalline Cu(I) Phenanthroline Complexes As
 Molecular Oxygen Sensors
;
_journal_issue 21
_journal_name_full 'Chemistry of Materials'
_journal_page_first 5042
_journal_paper_doi 10.1021/cm901109n
_journal_volume 21
_journal_year 2009
_chemical_formula_moiety 'C52 H40 Cu N4, C32 H12 B F24'
_chemical_formula_sum 'C84 H52 B Cu F24 N4'
_chemical_formula_weight 1647.65
_chemical_name_common 08232
_chemical_name_systematic
; 
 ? 
;
_space_group_IT_number 2
_symmetry_cell_setting triclinic
_symmetry_space_group_name_Hall '-P 1'
_symmetry_space_group_name_H-M 'P -1'
_atom_sites_solution_hydrogens geom
_atom_sites_solution_primary direct
_atom_sites_solution_secondary difmap
_audit_creation_method SHELXL-97
_cell_angle_alpha 113.524(1)
_cell_angle_beta 90.951(2)
_cell_angle_gamma 107.560(1)
_cell_formula_units_Z 2
_cell_length_a 16.171(1)
_cell_length_b 16.194(1)
_cell_length_c 16.754(1)
_cell_measurement_reflns_used 2699
_cell_measurement_temperature 123(2)
_cell_measurement_theta_max 27.50
_cell_measurement_theta_min 1.46
_cell_volume 3787.9(4)
_computing_cell_refinement 'SAINT, Bruker'
_computing_data_collection 'SMART, Bruker'
_computing_data_reduction 'SAINT, Bruker'
_computing_molecular_graphics 'SHELXTL, Bruker'
_computing_structure_refinement 'SHELXL-97 (Sheldrick, 1997)'
_computing_structure_solution 'SHELXS-97 (Sheldrick, 1990)'
_diffrn_ambient_temperature 123(2)
_diffrn_measured_fraction_theta_full 0.980
_diffrn_measured_fraction_theta_max 0.980
_diffrn_measurement_device_type 'Bruker SMART Platform CCD'
_diffrn_measurement_method 'area detector, omega scans per phi'
_diffrn_radiation_monochromator graphite
_diffrn_radiation_source 'normal-focus sealed tube'
_diffrn_radiation_type MoK\a
_diffrn_radiation_wavelength 0.71069
_diffrn_reflns_av_R_equivalents 0.0000
_diffrn_reflns_av_sigmaI/netI 0.0586
_diffrn_reflns_limit_h_max 20
_diffrn_reflns_limit_h_min -20
_diffrn_reflns_limit_k_max 19
_diffrn_reflns_limit_k_min -20
_diffrn_reflns_limit_l_max 21
_diffrn_reflns_limit_l_min 0
_diffrn_reflns_number 17051
_diffrn_reflns_theta_full 27.50
_exptl_absorpt_coefficient_mu 0.396
_exptl_absorpt_correction_T_max 0.9503
_exptl_absorpt_correction_T_min 0.8419
_exptl_absorpt_correction_type multi-scan
_exptl_absorpt_process_details 'SADABS, R. Blessing, 1995'
_exptl_crystal_colour yellow
_exptl_crystal_density_diffrn 1.445
_exptl_crystal_density_method 'not measured'
_exptl_crystal_description plate
_exptl_crystal_F_000 1668
_exptl_crystal_size_max 0.45
_exptl_crystal_size_mid 0.22
_exptl_crystal_size_min 0.13
_refine_diff_density_max 1.888
_refine_diff_density_min -0.809
_refine_diff_density_rms 0.082
_refine_ls_extinction_method none
_refine_ls_goodness_of_fit_ref 1.029
_refine_ls_hydrogen_treatment riding
_refine_ls_matrix_type full
_refine_ls_number_parameters 1051
_refine_ls_number_reflns 17051
_refine_ls_number_restraints 0
_refine_ls_restrained_S_all 1.029
_refine_ls_R_factor_all 0.1116
_refine_ls_R_factor_gt 0.0658
_refine_ls_shift/su_max 0.015
_refine_ls_shift/su_mean 0.000
_refine_ls_structure_factor_coef Fsqd
_refine_ls_weighting_details 'calc w=1/[\s^2^(Fo^2^)+(0.0791P)^2^+7.1010P] where P=(Fo^2^+2Fc^2^)/3'
_refine_ls_weighting_scheme calc
_refine_ls_wR_factor_gt 0.1605
_refine_ls_wR_factor_ref 0.1913
_reflns_number_gt 11132
_reflns_number_total 17051
_reflns_threshold_expression >2sigma(I)
_cod_data_source_file cm901109n_si_002.cif
_cod_data_source_block 08232a
_cod_original_cell_volume 3788(2)
_cod_original_sg_symbol_H-M P-1
_cod_database_code 4001034

loop_
_symmetry_equiv_pos_as_xyz
'x, y, z'
'-x, -y, -z'

loop_
_atom_site_label
_atom_site_type_symbol
_atom_site_fract_x
_atom_site_fract_y
_atom_site_fract_z
_atom_site_U_iso_or_equiv
_atom_site_adp_type
_atom_site_occupancy
_atom_site_symmetry_multiplicity
_atom_site_calc_flag
_atom_site_refinement_flags
B1 B 0.9502(2) 0.1623(3) 0.8413(2) 0.0230(7) Uani 1 1 d .
Cu1 Cu 0.49947(3) 0.21138(3) 0.70293(3) 0.02699(12) Uani 1 1 d .
C1 C 0.5557(2) 0.3773(2) 0.8855(2) 0.0245(7) Uani 1 1 d .
C2 C 0.5691(2) 0.4154(2) 0.9778(2) 0.0244(7) Uani 1 1 d .
H2A H 0.5903 0.4828 1.0112 0.029 Uiso 1 1 calc R
C3 C 0.5521(2) 0.3567(2) 1.0211(2) 0.0235(7) Uani 1 1 d .
C4 C 0.5190(2) 0.2561(2) 0.9690(2) 0.0221(6) Uani 1 1 d .
C5 C 0.5039(2) 0.2239(2) 0.8772(2) 0.0207(6) Uani 1 1 d .
C6 C 0.5001(2) 0.1857(2) 1.0041(2) 0.0264(7) Uani 1 1 d .
H6A H 0.5162 0.2055 1.0654 0.032 Uiso 1 1 calc R
C7 C 0.4599(2) 0.0915(2) 0.9512(2) 0.0261(7) Uani 1 1 d .
H7A H 0.4462 0.0470 0.9767 0.031 Uiso 1 1 calc R
C8 C 0.4646(2) 0.1231(2) 0.8203(2) 0.0213(6) Uani 1 1 d .
C9 C 0.4374(2) 0.0574(2) 0.8578(2) 0.0227(7) Uani 1 1 d .
C10 C 0.3927(2) -0.0403(2) 0.7995(2) 0.0245(7) Uani 1 1 d .
C11 C 0.3866(2) -0.0643(2) 0.7104(2) 0.0263(7) Uani 1 1 d .
H11A H 0.3592 -0.1292 0.6698 0.032 Uiso 1 1 calc R
C12 C 0.4199(2) 0.0049(2) 0.6781(2) 0.0276(7) Uani 1 1 d .
C13 C 0.5761(3) 0.4411(3) 0.8381(2) 0.0366(9) Uani 1 1 d .
H13A H 0.5284 0.4178 0.7894 0.055 Uiso 1 1 calc R
H13B H 0.6312 0.4406 0.8148 0.055 Uiso 1 1 calc R
H13C H 0.5820 0.5065 0.8793 0.055 Uiso 1 1 calc R
C14 C 0.4136(3) -0.0225(3) 0.5808(2) 0.0419(10) Uani 1 1 d .
H14A H 0.4163 0.0332 0.5696 0.063 Uiso 1 1 calc R
H14B H 0.3578 -0.0740 0.5503 0.063 Uiso 1 1 calc R
H14C H 0.4625 -0.0444 0.5591 0.063 Uiso 1 1 calc R
C15 C 0.5655(2) 0.3998(2) 1.1188(2) 0.0287(7) Uani 1 1 d .
C16 C 0.6431(3) 0.4743(3) 1.1661(2) 0.0361(9) Uani 1 1 d .
H16A H 0.6872 0.4961 1.1354 0.043 Uiso 1 1 calc R
C17 C 0.6565(3) 0.5168(3) 1.2580(3) 0.0495(11) Uani 1 1 d .
H17A H 0.7094 0.5677 1.2898 0.059 Uiso 1 1 calc R
C18 C 0.5929(4) 0.4849(3) 1.3025(3) 0.0554(13) Uani 1 1 d .
H18A H 0.6028 0.5128 1.3651 0.067 Uiso 1 1 calc R
C19 C 0.5143(3) 0.4123(3) 1.2566(3) 0.0471(11) Uani 1 1 d .
H19A H 0.4699 0.3915 1.2876 0.056 Uiso 1 1 calc R
C20 C 0.5014(3) 0.3704(3) 1.1650(2) 0.0360(8) Uani 1 1 d .
H20A H 0.4478 0.3207 1.1335 0.043 Uiso 1 1 calc R
C21 C 0.3512(2) -0.1145(2) 0.8313(2) 0.0296(8) Uani 1 1 d .
C22 C 0.2993(3) -0.0978(3) 0.8974(3) 0.0393(9) Uani 1 1 d .
H22A H 0.2927 -0.0368 0.9254 0.047 Uiso 1 1 calc R
C23 C 0.2569(3) -0.1701(4) 0.9226(3) 0.0534(12) Uani 1 1 d .
H23A H 0.2225 -0.1579 0.9688 0.064 Uiso 1 1 calc R
C24 C 0.2646(3) -0.2592(3) 0.8808(3) 0.0540(12) Uani 1 1 d .
H24A H 0.2350 -0.3087 0.8975 0.065 Uiso 1 1 calc R
C25 C 0.3158(3) -0.2769(3) 0.8143(3) 0.0467(11) Uani 1 1 d .
H25A H 0.3213 -0.3383 0.7856 0.056 Uiso 1 1 calc R
C26 C 0.3586(2) -0.2047(3) 0.7897(3) 0.0347(8) Uani 1 1 d .
H26A H 0.3934 -0.2171 0.7441 0.042 Uiso 1 1 calc R
C27 C 0.3510(2) 0.2417(2) 0.6163(2) 0.0283(7) Uani 1 1 d .
C28 C 0.3153(2) 0.2635(3) 0.5537(2) 0.0333(8) Uani 1 1 d .
H28A H 0.2555 0.2600 0.5508 0.040 Uiso 1 1 calc R
C29 C 0.3646(3) 0.2900(3) 0.4963(2) 0.0332(8) Uani 1 1 d .
C30 C 0.4532(2) 0.2930(2) 0.5015(2) 0.0291(8) Uani 1 1 d .
C31 C 0.4841(2) 0.2685(2) 0.5649(2) 0.0247(7) Uani 1 1 d .
C32 C 0.5134(3) 0.3172(3) 0.4450(2) 0.0353(9) Uani 1 1 d .
H32A H 0.4927 0.3299 0.3992 0.042 Uiso 1 1 calc R
C33 C 0.5975(3) 0.3223(3) 0.4554(2) 0.0343(8) Uani 1 1 d .
H33A H 0.6354 0.3410 0.4184 0.041 Uiso 1 1 calc R
C34 C 0.5735(2) 0.2698(2) 0.5731(2) 0.0250(7) Uani 1 1 d .
C35 C 0.6316(2) 0.3001(2) 0.5210(2) 0.0294(8) Uani 1 1 d .
C36 C 0.7197(2) 0.3038(2) 0.5347(2) 0.0326(8) Uani 1 1 d .
C37 C 0.7415(2) 0.2722(3) 0.5941(3) 0.0345(8) Uani 1 1 d .
H37A H 0.7995 0.2718 0.6027 0.041 Uiso 1 1 calc R
C38 C 0.6795(2) 0.2403(3) 0.6424(2) 0.0322(8) Uani 1 1 d .
C39 C 0.2986(3) 0.2180(3) 0.6819(2) 0.0369(9) Uani 1 1 d .
H39A H 0.3022 0.1584 0.6812 0.055 Uiso 1 1 calc R
H39B H 0.2372 0.2102 0.6664 0.055 Uiso 1 1 calc R
H39C H 0.3222 0.2699 0.7409 0.055 Uiso 1 1 calc R
C40 C 0.7032(3) 0.2067(4) 0.7082(3) 0.0477(11) Uani 1 1 d .
H40A H 0.6602 0.1441 0.6966 0.072 Uiso 1 1 calc R
H40B H 0.7031 0.2527 0.7679 0.072 Uiso 1 1 calc R
H40C H 0.7618 0.2012 0.7033 0.072 Uiso 1 1 calc R
C41 C 0.3238(3) 0.3141(3) 0.4318(2) 0.0431(10) Uani 1 1 d .
C42 C 0.2448(4) 0.2506(4) 0.3785(3) 0.0641(15) Uani 1 1 d .
H42A H 0.2177 0.1917 0.3822 0.077 Uiso 1 1 calc R
C43 C 0.2052(5) 0.2735(5) 0.3193(3) 0.083(2) Uani 1 1 d .
H43A H 0.1511 0.2301 0.2828 0.100 Uiso 1 1 calc R
C44 C 0.2443(5) 0.3586(6) 0.3137(4) 0.086(2) Uani 1 1 d .
H44A H 0.2171 0.3733 0.2728 0.103 Uiso 1 1 calc R
C45 C 0.3215(4) 0.4222(5) 0.3661(3) 0.0688(17) Uani 1 1 d .
H45A H 0.3479 0.4808 0.3617 0.083 Uiso 1 1 calc R
C46 C 0.3620(3) 0.4009(4) 0.4263(3) 0.0502(12) Uani 1 1 d .
H46A H 0.4154 0.4455 0.4634 0.060 Uiso 1 1 calc R
C47 C 0.7866(3) 0.3411(3) 0.4868(3) 0.0395(9) Uani 1 1 d .
C48 C 0.8051(4) 0.4331(3) 0.4939(4) 0.0705(17) Uani 1 1 d .
H48A H 0.7737 0.4720 0.5287 0.085 Uiso 1 1 calc R
C49 C 0.8688(5) 0.4693(4) 0.4510(5) 0.094(3) Uani 1 1 d .
H49A H 0.8809 0.5327 0.4567 0.113 Uiso 1 1 calc R
C50 C 0.9143(4) 0.4145(4) 0.4006(4) 0.0768(19) Uani 1 1 d .
H50A H 0.9583 0.4396 0.3717 0.092 Uiso 1 1 calc R
C51 C 0.8957(4) 0.3223(3) 0.3921(4) 0.0633(15) Uani 1 1 d .
H51A H 0.9265 0.2834 0.3563 0.076 Uiso 1 1 calc R
C52 C 0.8329(3) 0.2860(3) 0.4349(3) 0.0454(10) Uani 1 1 d .
H52A H 0.8211 0.2225 0.4288 0.055 Uiso 1 1 calc R
C53 C 0.8745(2) 0.0718(2) 0.8465(2) 0.0232(7) Uani 1 1 d .
C54 C 0.7857(2) 0.0493(2) 0.8173(2) 0.0283(7) Uani 1 1 d .
H54A H 0.7696 0.0860 0.7914 0.034 Uiso 1 1 calc R
C55 C 0.7202(2) -0.0249(3) 0.8247(3) 0.0332(8) Uani 1 1 d .
C56 C 0.7411(2) -0.0798(3) 0.8618(2) 0.0345(8) Uani 1 1 d .
H56A H 0.6966 -0.1311 0.8662 0.041 Uiso 1 1 calc R
C57 C 0.8281(3) -0.0581(3) 0.8924(2) 0.0346(8) Uani 1 1 d .
C58 C 0.8931(2) 0.0165(2) 0.8850(2) 0.0283(7) Uani 1 1 d .
H58A H 0.9525 0.0301 0.9072 0.034 Uiso 1 1 calc R
C59 C 0.6265(3) -0.0470(3) 0.7904(4) 0.0533(12) Uani 1 1 d .
F1 F 0.6083(2) 0.0215(4) 0.7801(4) 0.0665(14) Uani 0.820(8) 1 d P
F2 F 0.5732(2) -0.0641(6) 0.8485(5) 0.095(2) Uani 0.820(8) 1 d P
F3 F 0.5982(4) -0.1205(5) 0.7172(6) 0.150(4) Uani 0.820(8) 1 d P
F1' F 0.5721(11) -0.1203(19) 0.783(2) 0.0665(14) Uani 0.180(8) 1 d P
F2' F 0.6225(13) -0.069(2) 0.698(2) 0.095(2) Uani 0.180(8) 1 d P
F3' F 0.609(2) 0.031(3) 0.821(3) 0.150(4) Uani 0.180(8) 1 d P
C60 C 0.8550(3) -0.1145(4) 0.9342(3) 0.0553(13) Uani 1 1 d .
F4 F 0.8831(2) -0.0619(2) 1.0207(2) 0.0767(10) Uani 1 1 d .
F5 F 0.7923(2) -0.1942(2) 0.9227(2) 0.0861(12) Uani 1 1 d .
F6 F 0.9226(2) -0.1414(3) 0.9021(3) 0.0903(11) Uani 1 1 d .
C61 C 0.9464(2) 0.2568(2) 0.9249(2) 0.0240(7) Uani 1 1 d .
C62 C 0.9835(2) 0.2797(2) 1.0101(2) 0.0276(7) Uani 1 1 d .
H62A H 1.0124 0.2399 1.0185 0.033 Uiso 1 1 calc R
C63 C 0.9799(3) 0.3586(3) 1.0832(2) 0.0339(8) Uani 1 1 d .
C64 C 0.9362(2) 0.4168(3) 1.0746(2) 0.0346(8) Uani 1 1 d .
H64A H 0.9342 0.4711 1.1243 0.042 Uiso 1 1 calc R
C65 C 0.8958(2) 0.3938(2) 0.9916(2) 0.0279(7) Uani 1 1 d .
C66 C 0.9015(2) 0.3162(2) 0.9182(2) 0.0251(7) Uani 1 1 d .
H66A H 0.8741 0.3030 0.8618 0.030 Uiso 1 1 calc R
C67 C 1.0270(4) 0.3813(4) 1.1713(3) 0.0548(12) Uani 1 1 d .
F7 F 0.9912(3) 0.3162(3) 1.2004(2) 0.0971(12) Uani 1 1 d .
F8 F 1.1105(2) 0.3832(3) 1.16764(18) 0.0817(10) Uani 1 1 d .
F9 F 1.0335(3) 0.4663(2) 1.23280(18) 0.0873(11) Uani 1 1 d .
C68 C 0.8423(3) 0.4500(3) 0.9803(3) 0.0375(9) Uani 1 1 d .
F10 F 0.8654(2) 0.5380(2) 1.0437(2) 0.0820(10) Uani 1 1 d .
F11 F 0.8462(2) 0.4595(2) 0.9054(2) 0.0661(8) Uani 1 1 d .
F12 F 0.75768(17) 0.4090(2) 0.9797(3) 0.0773(10) Uani 1 1 d .
C69 C 0.9390(2) 0.1678(2) 0.7466(2) 0.0248(7) Uani 1 1 d .
C70 C 0.8951(3) 0.0873(3) 0.6693(2) 0.0379(9) Uani 1 1 d .
H70A H 0.8594 0.0311 0.6735 0.045 Uiso 1 1 calc R
C71 C 0.9016(3) 0.0864(3) 0.5864(3) 0.0534(12) Uani 1 1 d .
C72 C 0.9497(3) 0.1682(3) 0.5772(3) 0.0500(11) Uani 1 1 d .
H72A H 0.9530 0.1685 0.5208 0.060 Uiso 1 1 calc R
C73 C 0.9928(2) 0.2493(3) 0.6535(2) 0.0324(8) Uani 1 1 d .
C74 C 0.9879(2) 0.2490(2) 0.7357(2) 0.0271(7) Uani 1 1 d .
H74A H 1.0187 0.3058 0.7864 0.032 Uiso 1 1 calc R
C75 C 0.8550(5) -0.0078(5) 0.5041(4) 0.093(2) Uani 1 1 d .
F13 F 0.7741(3) -0.0203(3) 0.4925(3) 0.164(3) Uani 1 1 d .
F14 F 0.8644(3) -0.0825(3) 0.5142(2) 0.1102(14) Uani 1 1 d .
F15 F 0.8971(3) -0.0132(3) 0.4352(2) 0.1038(13) Uani 1 1 d .
C76 C 1.0475(3) 0.3367(3) 0.6438(3) 0.0402(9) Uani 1 1 d .
F16 F 0.9999(2) 0.3736(2) 0.6124(2) 0.0752(9) Uani 1 1 d .
F17 F 1.0932(2) 0.40818(19) 0.71912(19) 0.0676(8) Uani 1 1 d .
F18 F 1.1054(2) 0.3192(2) 0.5899(2) 0.0819(11) Uani 1 1 d .
C77 C 1.0471(2) 0.1499(2) 0.8442(2) 0.0223(7) Uani 1 1 d .
C78 C 1.1243(2) 0.2242(2) 0.8925(2) 0.0225(7) Uani 1 1 d .
H78A H 1.1211 0.2852 0.9292 0.027 Uiso 1 1 calc R
C79 C 1.2057(2) 0.2118(2) 0.8887(2) 0.0265(7) Uani 1 1 d .
C80 C 1.2133(2) 0.1246(3) 0.8354(2) 0.0301(8) Uani 1 1 d .
H80A H 1.2688 0.1158 0.8332 0.036 Uiso 1 1 calc R
C81 C 1.1377(2) 0.0503(2) 0.7853(2) 0.0290(7) Uani 1 1 d .
C82 C 1.0572(2) 0.0632(2) 0.7901(2) 0.0268(7) Uani 1 1 d .
H82A H 1.0065 0.0109 0.7551 0.032 Uiso 1 1 calc R
C83 C 1.2852(2) 0.2933(3) 0.9444(3) 0.0365(9) Uani 1 1 d .
F19 F 1.33866(19) 0.2664(2) 0.9843(2) 0.0842(10) Uani 1 1 d .
F20 F 1.26860(16) 0.3600(2) 1.01090(18) 0.0690(9) Uani 1 1 d .
F21 F 1.3364(2) 0.3324(2) 0.90076(19) 0.1002(14) Uani 1 1 d .
C84 C 1.1439(3) -0.0453(3) 0.7291(3) 0.0482(11) Uani 1 1 d .
F22 F 1.2110(3) -0.0338(3) 0.6744(3) 0.0564(10) Uani 0.710(6) 1 d P
F23 F 1.0756(5) -0.1060(5) 0.6698(6) 0.0389(13) Uani 0.710(6) 1 d P
F24 F 1.1690(3) -0.0866(3) 0.7709(3) 0.0579(14) Uani 0.710(6) 1 d P
F22' F 1.1106(8) -0.1059(7) 0.7835(7) 0.0564(10) Uani 0.290(6) 1 d P
F23' F 1.2119(5) -0.0551(6) 0.7158(7) 0.0389(13) Uani 0.290(6) 1 d P
F24' F 1.0697(19) -0.0965(19) 0.663(2) 0.0579(14) Uani 0.290(6) 1 d P
N1 N 0.52340(17) 0.28351(18) 0.83588(17) 0.0224(6) Uani 1 1 d .
N2 N 0.45611(18) 0.09769(19) 0.73191(18) 0.0234(6) Uani 1 1 d .
N3 N 0.43379(18) 0.24304(19) 0.62130(17) 0.0242(6) Uani 1 1 d .
N4 N 0.59738(19) 0.24058(19) 0.63330(18) 0.0261(6) Uani 1 1 d .

loop_
_atom_site_aniso_label
_atom_site_aniso_U_11
_atom_site_aniso_U_22
_atom_site_aniso_U_33
_atom_site_aniso_U_23
_atom_site_aniso_U_13
_atom_site_aniso_U_12
B1 0.0204(18) 0.0235(18) 0.0260(18) 0.0122(15) 0.0011(14) 0.0063(14)
Cu1 0.0342(2) 0.0256(2) 0.0220(2) 0.01475(17) 0.00197(17) 0.00479(17)
C1 0.0225(17) 0.0249(16) 0.0274(17) 0.0129(14) 0.0012(13) 0.0075(13)
C2 0.0231(17) 0.0185(15) 0.0288(17) 0.0083(13) 0.0017(13) 0.0057(13)
C3 0.0213(16) 0.0250(16) 0.0240(16) 0.0096(14) 0.0031(13) 0.0086(13)
C4 0.0200(16) 0.0267(16) 0.0238(16) 0.0130(14) 0.0049(12) 0.0102(13)
C5 0.0180(15) 0.0233(16) 0.0234(16) 0.0124(13) 0.0035(12) 0.0072(12)
C6 0.0324(19) 0.0287(17) 0.0221(16) 0.0139(14) 0.0051(14) 0.0111(14)
C7 0.0298(18) 0.0295(17) 0.0274(17) 0.0194(15) 0.0076(14) 0.0109(14)
C8 0.0194(16) 0.0224(15) 0.0254(16) 0.0136(13) 0.0043(12) 0.0067(12)
C9 0.0196(16) 0.0248(16) 0.0269(17) 0.0138(14) 0.0043(13) 0.0082(13)
C10 0.0194(16) 0.0249(16) 0.0328(18) 0.0167(14) 0.0032(13) 0.0063(13)
C11 0.0261(18) 0.0198(16) 0.0300(18) 0.0098(14) 0.0002(14) 0.0046(13)
C12 0.0328(19) 0.0238(17) 0.0242(17) 0.0112(14) 0.0007(14) 0.0057(14)
C13 0.052(2) 0.0247(18) 0.0312(19) 0.0163(16) 0.0016(17) 0.0039(16)
C14 0.062(3) 0.0274(19) 0.0250(19) 0.0096(16) -0.0005(18) 0.0027(18)
C15 0.040(2) 0.0254(17) 0.0236(17) 0.0102(14) 0.0063(15) 0.0157(15)
C16 0.047(2) 0.0269(18) 0.033(2) 0.0114(16) 0.0018(17) 0.0125(16)
C17 0.076(3) 0.031(2) 0.031(2) 0.0070(17) -0.008(2) 0.014(2)
C18 0.099(4) 0.043(2) 0.022(2) 0.0086(18) 0.009(2) 0.029(3)
C19 0.074(3) 0.050(3) 0.034(2) 0.024(2) 0.022(2) 0.034(2)
C20 0.046(2) 0.035(2) 0.034(2) 0.0180(17) 0.0105(17) 0.0182(17)
C21 0.0243(18) 0.0285(18) 0.0372(19) 0.0210(16) -0.0014(14) 0.0011(14)
C22 0.034(2) 0.040(2) 0.044(2) 0.0221(19) 0.0098(17) 0.0080(17)
C23 0.045(3) 0.062(3) 0.059(3) 0.040(3) 0.018(2) 0.005(2)
C24 0.047(3) 0.046(3) 0.071(3) 0.042(2) 0.001(2) -0.005(2)
C25 0.048(3) 0.030(2) 0.062(3) 0.027(2) -0.008(2) 0.0038(18)
C26 0.034(2) 0.0297(19) 0.042(2) 0.0204(17) -0.0028(16) 0.0063(15)
C27 0.0305(19) 0.0256(17) 0.0230(17) 0.0069(14) 0.0007(14) 0.0062(14)
C28 0.032(2) 0.0339(19) 0.0267(18) 0.0052(15) -0.0026(15) 0.0121(16)
C29 0.046(2) 0.0302(19) 0.0218(17) 0.0065(15) 0.0001(15) 0.0172(16)
C30 0.043(2) 0.0258(17) 0.0203(16) 0.0090(14) 0.0026(14) 0.0147(15)
C31 0.0348(19) 0.0174(15) 0.0192(15) 0.0058(13) 0.0025(13) 0.0077(13)
C32 0.059(3) 0.035(2) 0.0240(18) 0.0182(16) 0.0100(17) 0.0254(18)
C33 0.051(2) 0.034(2) 0.0312(19) 0.0220(16) 0.0179(17) 0.0198(17)
C34 0.0343(19) 0.0172(15) 0.0226(16) 0.0094(13) 0.0046(14) 0.0064(13)
C35 0.040(2) 0.0189(16) 0.0306(18) 0.0118(14) 0.0114(15) 0.0096(14)
C36 0.035(2) 0.0228(17) 0.036(2) 0.0110(15) 0.0119(16) 0.0060(15)
C37 0.0276(19) 0.0319(19) 0.041(2) 0.0151(17) 0.0044(16) 0.0064(15)
C38 0.0295(19) 0.0317(19) 0.0338(19) 0.0147(16) 0.0000(15) 0.0074(15)
C39 0.031(2) 0.042(2) 0.033(2) 0.0159(17) 0.0039(16) 0.0067(17)
C40 0.037(2) 0.070(3) 0.054(3) 0.041(2) 0.0061(19) 0.021(2)
C41 0.058(3) 0.057(3) 0.0246(19) 0.0132(18) 0.0045(18) 0.039(2)
C42 0.074(4) 0.073(3) 0.042(3) 0.009(2) -0.013(2) 0.044(3)
C43 0.099(5) 0.113(5) 0.044(3) 0.013(3) -0.014(3) 0.072(4)
C44 0.129(6) 0.129(6) 0.043(3) 0.035(4) 0.012(3) 0.105(5)
C45 0.111(5) 0.100(4) 0.045(3) 0.044(3) 0.031(3) 0.083(4)
C46 0.073(3) 0.069(3) 0.036(2) 0.031(2) 0.019(2) 0.050(3)
C47 0.046(2) 0.0290(19) 0.046(2) 0.0195(18) 0.0204(19) 0.0102(17)
C48 0.090(4) 0.037(2) 0.103(4) 0.038(3) 0.067(4) 0.031(3)
C49 0.120(5) 0.041(3) 0.147(6) 0.054(3) 0.103(5) 0.037(3)
C50 0.092(4) 0.050(3) 0.105(5) 0.045(3) 0.073(4) 0.026(3)
C51 0.075(3) 0.042(3) 0.074(3) 0.023(2) 0.049(3) 0.022(2)
C52 0.053(3) 0.029(2) 0.052(3) 0.0155(19) 0.024(2) 0.0126(18)
C53 0.0253(17) 0.0232(16) 0.0206(15) 0.0085(13) 0.0031(13) 0.0088(13)
C54 0.0251(18) 0.0278(17) 0.0347(19) 0.0155(15) 0.0030(14) 0.0096(14)
C55 0.0216(18) 0.036(2) 0.040(2) 0.0163(17) 0.0037(15) 0.0059(15)
C56 0.031(2) 0.0336(19) 0.037(2) 0.0200(17) 0.0065(16) 0.0011(15)
C57 0.036(2) 0.036(2) 0.0317(19) 0.0213(17) -0.0010(16) 0.0027(16)
C58 0.0251(18) 0.0324(18) 0.0288(18) 0.0175(15) -0.0008(14) 0.0055(14)
C59 0.027(2) 0.043(3) 0.087(4) 0.029(3) 0.004(2) 0.0045(18)
F1 0.0239(16) 0.084(3) 0.118(4) 0.074(3) 0.001(2) 0.0115(18)
F2 0.0328(19) 0.157(5) 0.150(6) 0.121(5) 0.031(2) 0.030(2)
F3 0.062(3) 0.122(5) 0.152(6) -0.060(5) -0.069(4) 0.044(3)
F1' 0.0239(16) 0.084(3) 0.118(4) 0.074(3) 0.001(2) 0.0115(18)
F2' 0.0328(19) 0.157(5) 0.150(6) 0.121(5) 0.031(2) 0.030(2)
F3' 0.062(3) 0.122(5) 0.152(6) -0.060(5) -0.069(4) 0.044(3)
C60 0.043(3) 0.064(3) 0.065(3) 0.051(3) -0.009(2) -0.005(2)
F4 0.092(2) 0.082(2) 0.0585(18) 0.0513(17) -0.0184(16) 0.0042(17)
F5 0.076(2) 0.073(2) 0.115(3) 0.078(2) -0.0287(19) -0.0172(16)
F6 0.092(3) 0.107(3) 0.134(3) 0.095(3) 0.024(2) 0.056(2)
C61 0.0196(16) 0.0253(16) 0.0297(17) 0.0146(14) 0.0049(13) 0.0071(13)
C62 0.0294(18) 0.0325(18) 0.0284(17) 0.0159(15) 0.0081(14) 0.0162(15)
C63 0.036(2) 0.042(2) 0.0281(18) 0.0158(16) 0.0083(15) 0.0186(17)
C64 0.037(2) 0.034(2) 0.0315(19) 0.0089(16) 0.0116(16) 0.0159(16)
C65 0.0216(17) 0.0255(17) 0.039(2) 0.0152(15) 0.0077(14) 0.0093(13)
C66 0.0201(16) 0.0258(17) 0.0311(18) 0.0147(14) 0.0019(13) 0.0066(13)
C67 0.082(4) 0.065(3) 0.027(2) 0.015(2) 0.011(2) 0.044(3)
F7 0.142(3) 0.109(3) 0.0498(18) 0.052(2) 0.008(2) 0.030(2)
F8 0.079(2) 0.125(3) 0.0425(16) 0.0203(17) -0.0094(15) 0.059(2)
F9 0.133(3) 0.087(2) 0.0339(15) -0.0025(15) -0.0087(17) 0.066(2)
C68 0.033(2) 0.032(2) 0.052(2) 0.0170(18) 0.0091(18) 0.0177(16)
F10 0.109(3) 0.0433(16) 0.086(2) 0.0029(15) -0.0170(19) 0.0499(17)
F11 0.079(2) 0.085(2) 0.079(2) 0.0556(18) 0.0260(16) 0.0587(17)
F12 0.0319(14) 0.078(2) 0.152(3) 0.068(2) 0.0281(17) 0.0309(14)
C69 0.0234(17) 0.0261(17) 0.0267(17) 0.0130(14) 0.0018(13) 0.0086(13)
C70 0.045(2) 0.0290(19) 0.0303(19) 0.0149(16) -0.0018(16) -0.0032(16)
C71 0.068(3) 0.042(2) 0.030(2) 0.0154(19) -0.005(2) -0.008(2)
C72 0.063(3) 0.048(3) 0.033(2) 0.024(2) 0.001(2) 0.001(2)
C73 0.032(2) 0.0324(19) 0.036(2) 0.0196(16) 0.0060(16) 0.0089(15)
C74 0.0251(17) 0.0268(17) 0.0296(17) 0.0122(14) 0.0028(14) 0.0088(14)
C75 0.125(6) 0.092(5) 0.043(3) 0.051(3) -0.005(3) -0.021(4)
F13 0.103(3) 0.114(4) 0.155(4) -0.054(3) -0.090(3) 0.034(3)
F14 0.146(4) 0.057(2) 0.073(2) 0.0013(18) 0.011(2) -0.003(2)
F15 0.143(4) 0.083(2) 0.051(2) 0.0124(18) 0.006(2) 0.015(2)
C76 0.051(2) 0.038(2) 0.037(2) 0.0228(18) 0.0119(18) 0.0111(18)
F16 0.077(2) 0.0639(19) 0.109(3) 0.0658(19) 0.0094(18) 0.0175(16)
F17 0.084(2) 0.0415(15) 0.0584(17) 0.0244(13) 0.0108(15) -0.0092(14)
F18 0.092(2) 0.0507(17) 0.107(3) 0.0371(17) 0.070(2) 0.0213(16)
C77 0.0259(17) 0.0219(16) 0.0222(16) 0.0132(13) 0.0032(13) 0.0069(13)
C78 0.0265(17) 0.0194(15) 0.0231(16) 0.0109(13) 0.0049(13) 0.0072(13)
C79 0.0221(17) 0.0295(18) 0.0276(17) 0.0151(15) 0.0051(13) 0.0044(14)
C80 0.0237(18) 0.038(2) 0.0317(19) 0.0159(16) 0.0064(14) 0.0130(15)
C81 0.0312(19) 0.0278(18) 0.0293(18) 0.0110(15) 0.0043(14) 0.0129(14)
C82 0.0258(18) 0.0233(16) 0.0268(17) 0.0088(14) -0.0011(13) 0.0051(13)
C83 0.0216(18) 0.040(2) 0.039(2) 0.0131(18) 0.0048(15) 0.0030(15)
F19 0.0392(16) 0.080(2) 0.110(3) 0.030(2) -0.0292(16) 0.0054(15)
F20 0.0331(14) 0.0640(18) 0.0559(17) -0.0165(14) -0.0057(12) 0.0020(12)
F21 0.088(2) 0.092(2) 0.0442(16) 0.0186(16) 0.0039(15) -0.0578(19)
C84 0.051(3) 0.037(2) 0.050(3) 0.005(2) -0.006(2) 0.023(2)
F22 0.057(2) 0.052(2) 0.065(3) 0.0180(19) 0.0288(19) 0.0337(18)
F23 0.0314(18) 0.030(2) 0.045(3) 0.0000(18) 0.0006(17) 0.0186(14)
F24 0.080(4) 0.0396(19) 0.059(2) 0.0143(17) -0.006(2) 0.038(2)
F22' 0.057(2) 0.052(2) 0.065(3) 0.0180(19) 0.0288(19) 0.0337(18)
F23' 0.0314(18) 0.030(2) 0.045(3) 0.0000(18) 0.0006(17) 0.0186(14)
F24' 0.080(4) 0.0396(19) 0.059(2) 0.0143(17) -0.006(2) 0.038(2)
N1 0.0222(14) 0.0207(13) 0.0241(14) 0.0121(11) 0.0010(11) 0.0034(11)
N2 0.0241(14) 0.0230(14) 0.0236(14) 0.0121(11) 0.0014(11) 0.0055(11)
N3 0.0272(15) 0.0223(14) 0.0196(13) 0.0084(11) 0.0000(11) 0.0044(11)
N4 0.0295(16) 0.0227(14) 0.0256(14) 0.0127(12) 0.0004(12) 0.0047(12)

loop_
_atom_type_symbol
_atom_type_description
_atom_type_scat_dispersion_real
_atom_type_scat_dispersion_imag
_atom_type_scat_source
C C 0.0033 0.0016 'International Tables Vol C Tables 4.2.6.8 and 6.1.1.4'
H H 0.0000 0.0000 'International Tables Vol C Tables 4.2.6.8 and 6.1.1.4'
B B 0.0013 0.0007 'International Tables Vol C Tables 4.2.6.8 and 6.1.1.4'
N N 0.0061 0.0033 'International Tables Vol C Tables 4.2.6.8 and 6.1.1.4'
F F 0.0171 0.0103 'International Tables Vol C Tables 4.2.6.8 and 6.1.1.4'
Cu Cu 0.3201 1.2651 'International Tables Vol C Tables 4.2.6.8 and 6.1.1.4'

loop_
_geom_angle_atom_site_label_1
_geom_angle_atom_site_label_2
_geom_angle_atom_site_label_3
_geom_angle
C61 B1 C69 113.7(3)
C61 B1 C53 105.5(3)
C69 B1 C53 113.3(3)
C61 B1 C77 112.3(3)
C69 B1 C77 101.1(3)
C53 B1 C77 111.1(3)
N2 Cu1 N1 82.18(11)
N2 Cu1 N3 126.99(11)
N1 Cu1 N3 124.37(11)
N2 Cu1 N4 128.31(11)
N1 Cu1 N4 118.64(11)
N3 Cu1 N4 81.98(11)
N1 C1 C2 121.7(3)
N1 C1 C13 117.0(3)
C2 C1 C13 121.3(3)
C3 C2 C1 121.2(3)
C2 C3 C4 117.8(3)
C2 C3 C15 119.5(3)
C4 C3 C15 122.6(3)
C5 C4 C3 117.4(3)
C5 C4 C6 118.1(3)
C3 C4 C6 124.5(3)
N1 C5 C4 123.5(3)
N1 C5 C8 116.0(3)
C4 C5 C8 120.5(3)
C7 C6 C4 121.2(3)
C6 C7 C9 121.6(3)
N2 C8 C9 123.8(3)
N2 C8 C5 116.6(3)
C9 C8 C5 119.5(3)
C8 C9 C10 117.5(3)
C8 C9 C7 118.4(3)
C10 C9 C7 124.0(3)
C11 C10 C9 117.3(3)
C11 C10 C21 120.0(3)
C9 C10 C21 122.7(3)
C10 C11 C12 121.5(3)
N2 C12 C11 121.9(3)
N2 C12 C14 117.2(3)
C11 C12 C14 120.9(3)
C20 C15 C16 118.6(3)
C20 C15 C3 121.7(3)
C16 C15 C3 119.6(3)
C17 C16 C15 120.6(4)
C18 C17 C16 119.7(4)
C17 C18 C19 120.6(4)
C18 C19 C20 119.2(4)
C15 C20 C19 121.2(4)
C26 C21 C22 119.0(3)
C26 C21 C10 119.6(3)
C22 C21 C10 121.1(3)
C21 C22 C23 120.3(4)
C24 C23 C22 120.0(4)
C23 C24 C25 120.1(4)
C26 C25 C24 119.8(4)
C25 C26 C21 120.7(4)
N3 C27 C28 121.4(3)
N3 C27 C39 117.1(3)
C28 C27 C39 121.5(3)
C29 C28 C27 121.6(3)
C28 C29 C30 117.7(3)
C28 C29 C41 119.4(4)
C30 C29 C41 122.8(3)
C31 C30 C29 117.5(3)
C31 C30 C32 117.7(3)
C29 C30 C32 124.9(3)
N3 C31 C30 123.5(3)
N3 C31 C34 116.5(3)
C30 C31 C34 120.0(3)
C33 C32 C30 122.0(3)
C32 C33 C35 121.6(3)
N4 C34 C35 123.0(3)
N4 C34 C31 116.6(3)
C35 C34 C31 120.5(3)
C34 C35 C36 117.8(3)
C34 C35 C33 118.0(3)
C36 C35 C33 124.1(3)
C37 C36 C35 117.9(3)
C37 C36 C47 120.8(4)
C35 C36 C47 121.2(3)
C36 C37 C38 121.3(4)
N4 C38 C37 121.5(3)
N4 C38 C40 117.0(3)
C37 C38 C40 121.5(3)
C42 C41 C46 119.3(4)
C42 C41 C29 119.4(4)
C46 C41 C29 121.2(4)
C41 C42 C43 119.8(6)
C44 C43 C42 120.2(6)
C45 C44 C43 120.8(5)
C44 C45 C46 119.9(6)
C41 C46 C45 120.0(5)
C52 C47 C48 118.1(4)
C52 C47 C36 121.5(3)
C48 C47 C36 120.3(4)
C49 C48 C47 120.7(4)
C50 C49 C48 120.5(4)
C49 C50 C51 119.3(4)
C52 C51 C50 120.6(4)
C51 C52 C47 120.7(4)
C58 C53 C54 115.7(3)
C58 C53 B1 122.6(3)
C54 C53 B1 121.6(3)
C55 C54 C53 122.3(3)
C56 C55 C54 120.6(3)
C56 C55 C59 119.5(3)
C54 C55 C59 119.9(4)
C57 C56 C55 118.3(3)
C56 C57 C58 120.7(3)
C56 C57 C60 120.9(3)
C58 C57 C60 118.4(3)
C53 C58 C57 122.4(3)
F5 C60 F4 108.7(4)
F5 C60 F6 105.3(5)
F4 C60 F6 105.0(4)
F5 C60 C57 113.7(4)
F4 C60 C57 111.0(4)
F6 C60 C57 112.6(4)
C62 C61 C66 115.6(3)
C62 C61 B1 120.9(3)
C66 C61 B1 123.4(3)
C63 C62 C61 122.4(3)
C64 C63 C62 120.8(3)
C64 C63 C67 120.6(4)
C62 C63 C67 118.6(3)
C65 C64 C63 118.1(3)
C64 C65 C66 120.9(3)
C64 C65 C68 119.9(3)
C66 C65 C68 119.1(3)
C65 C66 C61 122.0(3)
F7 C67 F9 108.8(4)
F7 C67 F8 104.8(4)
F9 C67 F8 104.4(4)
F7 C67 C63 112.4(4)
F9 C67 C63 113.9(4)
F8 C67 C63 111.9(3)
F10 C68 F11 105.9(3)
F10 C68 F12 106.3(3)
F11 C68 F12 105.1(4)
F10 C68 C65 113.3(3)
F11 C68 C65 113.8(3)
F12 C68 C65 111.8(3)
C70 C69 C74 115.7(3)
C70 C69 B1 122.2(3)
C74 C69 B1 120.9(3)
C71 C70 C69 122.4(3)
C72 C71 C70 120.8(4)
C72 C71 C75 120.4(4)
C70 C71 C75 118.8(4)
C73 C72 C71 117.6(4)
C74 C73 C72 121.2(3)
C74 C73 C76 120.9(3)
C72 C73 C76 117.8(3)
C73 C74 C69 122.2(3)
F13 C75 F15 117.0(6)
F13 C75 F14 108.3(6)
F15 C75 F14 99.1(7)
F13 C75 C71 109.6(7)
F15 C75 C71 111.5(5)
F14 C75 C71 110.9(5)
F16 C76 F18 106.6(3)
F16 C76 F17 104.5(4)
F18 C76 F17 106.1(4)
F16 C76 C73 112.6(4)
F18 C76 C73 112.4(3)
F17 C76 C73 113.9(3)
C78 C77 C82 115.7(3)
C78 C77 B1 124.0(3)
C82 C77 B1 120.0(3)
C79 C78 C77 122.0(3)
C80 C79 C78 120.8(3)
C80 C79 C83 120.0(3)
C78 C79 C83 119.2(3)
C79 C80 C81 118.2(3)
C82 C81 C80 120.5(3)
C82 C81 C84 120.2(3)
C80 C81 C84 119.2(3)
C81 C82 C77 122.7(3)
F21 C83 F20 109.1(4)
F21 C83 F19 103.2(4)
F20 C83 F19 102.5(3)
F21 C83 C79 114.2(3)
F20 C83 C79 114.2(3)
F19 C83 C79 112.4(3)
C1 N1 C5 118.2(3)
C1 N1 Cu1 129.2(2)
C5 N1 Cu1 112.5(2)
C12 N2 C8 117.7(3)
C12 N2 Cu1 129.7(2)
C8 N2 Cu1 112.6(2)
C27 N3 C31 118.3(3)
C27 N3 Cu1 129.0(2)
C31 N3 Cu1 112.7(2)
C38 N4 C34 118.4(3)
C38 N4 Cu1 129.4(2)
C34 N4 Cu1 112.1(2)

loop_
_geom_bond_atom_site_label_1
_geom_bond_atom_site_label_2
_geom_bond_distance
B1 C61 1.630(5)
B1 C69 1.634(5)
B1 C53 1.636(5)
B1 C77 1.642(5)
Cu1 N2 2.016(3)
Cu1 N1 2.024(3)
Cu1 N3 2.025(3)
Cu1 N4 2.035(3)
C1 N1 1.331(4)
C1 C2 1.403(5)
C1 C13 1.505(5)
C2 C3 1.378(5)
C3 C4 1.424(5)
C3 C15 1.482(5)
C4 C5 1.403(4)
C4 C6 1.440(4)
C5 N1 1.365(4)
C5 C8 1.446(4)
C6 C7 1.355(5)
C7 C9 1.433(5)
C8 N2 1.362(4)
C8 C9 1.407(4)
C9 C10 1.425(5)
C10 C11 1.379(5)
C10 C21 1.488(4)
C11 C12 1.403(5)
C12 N2 1.335(4)
C12 C14 1.501(5)
C15 C20 1.387(5)
C15 C16 1.396(5)
C16 C17 1.395(5)
C17 C18 1.375(7)
C18 C19 1.391(7)
C19 C20 1.390(5)
C21 C26 1.389(5)
C21 C22 1.391(5)
C22 C23 1.394(6)
C23 C24 1.377(7)
C24 C25 1.388(7)
C25 C26 1.385(5)
C27 N3 1.333(5)
C27 C28 1.399(5)
C27 C39 1.498(5)
C28 C29 1.376(5)
C29 C30 1.419(5)
C29 C41 1.491(5)
C30 C31 1.405(5)
C30 C32 1.446(5)
C31 N3 1.364(4)
C31 C34 1.442(5)
C32 C33 1.342(6)
C33 C35 1.432(5)
C34 N4 1.368(4)
C34 C35 1.406(5)
C35 C36 1.420(5)
C36 C37 1.371(5)
C36 C47 1.483(5)
C37 C38 1.406(5)
C38 N4 1.335(5)
C38 C40 1.500(5)
C41 C42 1.387(7)
C41 C46 1.395(7)
C42 C43 1.394(7)
C43 C44 1.374(10)
C44 C45 1.363(9)
C45 C46 1.398(6)
C47 C52 1.384(6)
C47 C48 1.383(6)
C48 C49 1.385(6)
C49 C50 1.362(7)
C50 C51 1.378(7)
C51 C52 1.375(6)
C53 C58 1.390(5)
C53 C54 1.397(5)
C54 C55 1.393(5)
C55 C56 1.381(5)
C55 C59 1.494(6)
C56 C57 1.379(5)
C57 C58 1.392(5)
C57 C60 1.501(6)
C60 F5 1.318(5)
C60 F4 1.339(6)
C60 F6 1.339(6)
C61 C62 1.396(5)
C61 C66 1.404(5)
C62 C63 1.391(5)
C63 C64 1.383(5)
C63 C67 1.502(6)
C64 C65 1.381(5)
C65 C66 1.394(5)
C65 C68 1.490(5)
C67 F7 1.319(6)
C67 F9 1.320(5)
C67 F8 1.344(6)
C68 F10 1.325(5)
C68 F11 1.325(5)
C68 F12 1.327(5)
C69 C70 1.394(5)
C69 C74 1.398(5)
C70 C71 1.390(5)
C71 C72 1.388(6)
C71 C75 1.545(8)
C72 C73 1.386(6)
C73 C74 1.384(5)
C73 C76 1.498(5)
C75 F13 1.261(9)
C75 F15 1.336(7)
C75 F14 1.337(8)
C76 F16 1.319(5)
C76 F18 1.325(5)
C76 F17 1.328(5)
C77 C78 1.394(4)
C77 C82 1.395(5)
C78 C79 1.390(5)
C79 C80 1.380(5)
C79 C83 1.490(5)
C80 C81 1.385(5)
C81 C82 1.378(5)
C81 C84 1.492(5)
C83 F21 1.301(5)
C83 F20 1.306(5)
C83 F19 1.350(5)

loop_
_geom_torsion_atom_site_label_1
_geom_torsion_atom_site_label_2
_geom_torsion_atom_site_label_3
_geom_torsion_atom_site_label_4
_geom_torsion
N1 C1 C2 C3 2.3(5)
C13 C1 C2 C3 -178.6(3)
C1 C2 C3 C4 -1.1(5)
C1 C2 C3 C15 -178.8(3)
C2 C3 C4 C5 -1.7(5)
C15 C3 C4 C5 176.0(3)
C2 C3 C4 C6 178.4(3)
C15 C3 C4 C6 -3.9(5)
C3 C4 C5 N1 3.5(5)
C6 C4 C5 N1 -176.6(3)
C3 C4 C5 C8 -175.7(3)
C6 C4 C5 C8 4.2(5)
C5 C4 C6 C7 -7.2(5)
C3 C4 C6 C7 172.7(3)
C4 C6 C7 C9 2.4(5)
N1 C5 C8 N2 3.7(4)
C4 C5 C8 N2 -177.0(3)
N1 C5 C8 C9 -176.0(3)
C4 C5 C8 C9 3.3(5)
N2 C8 C9 C10 -4.7(5)
C5 C8 C9 C10 175.0(3)
N2 C8 C9 C7 172.3(3)
C5 C8 C9 C7 -8.0(5)
C6 C7 C9 C8 5.2(5)
C6 C7 C9 C10 -178.0(3)
C8 C9 C10 C11 5.8(5)
C7 C9 C10 C11 -171.1(3)
C8 C9 C10 C21 -172.5(3)
C7 C9 C10 C21 10.7(5)
C9 C10 C11 C12 -2.5(5)
C21 C10 C11 C12 175.8(3)
C10 C11 C12 N2 -2.5(5)
C10 C11 C12 C14 179.4(3)
C2 C3 C15 C20 130.2(4)
C4 C3 C15 C20 -47.4(5)
C2 C3 C15 C16 -47.6(5)
C4 C3 C15 C16 134.8(4)
C20 C15 C16 C17 1.2(5)
C3 C15 C16 C17 179.1(3)
C15 C16 C17 C18 0.3(6)
C16 C17 C18 C19 -1.7(7)
C17 C18 C19 C20 1.6(7)
C16 C15 C20 C19 -1.3(5)
C3 C15 C20 C19 -179.1(3)
C18 C19 C20 C15 0.0(6)
C11 C10 C21 C26 42.5(5)
C9 C10 C21 C26 -139.3(4)
C11 C10 C21 C22 -132.4(4)
C9 C10 C21 C22 45.8(5)
C26 C21 C22 C23 1.3(6)
C10 C21 C22 C23 176.2(4)
C21 C22 C23 C24 -1.4(7)
C22 C23 C24 C25 0.9(7)
C23 C24 C25 C26 -0.3(7)
C24 C25 C26 C21 0.2(6)
C22 C21 C26 C25 -0.7(6)
C10 C21 C26 C25 -175.7(3)
N3 C27 C28 C29 -1.8(5)
C39 C27 C28 C29 176.7(3)
C27 C28 C29 C30 1.0(5)
C27 C28 C29 C41 -179.0(3)
C28 C29 C30 C31 0.2(5)
C41 C29 C30 C31 -179.9(3)
C28 C29 C30 C32 178.6(3)
C41 C29 C30 C32 -1.4(6)
C29 C30 C31 N3 -0.6(5)
C32 C30 C31 N3 -179.1(3)
C29 C30 C31 C34 179.7(3)
C32 C30 C31 C34 1.2(5)
C31 C30 C32 C33 -4.1(5)
C29 C30 C32 C33 177.5(4)
C30 C32 C33 C35 2.6(6)
N3 C31 C34 N4 3.3(4)
C30 C31 C34 N4 -176.9(3)
N3 C31 C34 C35 -176.5(3)
C30 C31 C34 C35 3.2(5)
N4 C34 C35 C36 -2.6(5)
C31 C34 C35 C36 177.3(3)
N4 C34 C35 C33 175.4(3)
C31 C34 C35 C33 -4.7(5)
C32 C33 C35 C34 1.9(5)
C32 C33 C35 C36 179.7(3)
C34 C35 C36 C37 3.8(5)
C33 C35 C36 C37 -174.0(3)
C34 C35 C36 C47 -175.9(3)
C33 C35 C36 C47 6.3(5)
C35 C36 C37 C38 -2.3(5)
C47 C36 C37 C38 177.4(3)
C36 C37 C38 N4 -0.8(6)
C36 C37 C38 C40 -179.3(4)
C28 C29 C41 C42 -51.7(5)
C30 C29 C41 C42 128.4(4)
C28 C29 C41 C46 126.1(4)
C30 C29 C41 C46 -53.8(5)
C46 C41 C42 C43 0.8(7)
C29 C41 C42 C43 178.7(4)
C41 C42 C43 C44 0.1(8)
C42 C43 C44 C45 -0.6(9)
C43 C44 C45 C46 0.1(8)
C42 C41 C46 C45 -1.3(6)
C29 C41 C46 C45 -179.1(4)
C44 C45 C46 C41 0.8(7)
C37 C36 C47 C52 57.7(6)
C35 C36 C47 C52 -122.6(5)
C37 C36 C47 C48 -121.4(5)
C35 C36 C47 C48 58.3(6)
C52 C47 C48 C49 -0.6(9)
C36 C47 C48 C49 178.6(6)
C47 C48 C49 C50 0.2(12)
C48 C49 C50 C51 0.6(12)
C49 C50 C51 C52 -1.0(11)
C50 C51 C52 C47 0.5(9)
C48 C47 C52 C51 0.3(8)
C36 C47 C52 C51 -178.9(5)
C61 B1 C53 C58 -96.7(4)
C69 B1 C53 C58 138.3(3)
C77 B1 C53 C58 25.2(4)
C61 B1 C53 C54 79.1(4)
C69 B1 C53 C54 -45.9(4)
C77 B1 C53 C54 -159.0(3)
C58 C53 C54 C55 -1.2(5)
B1 C53 C54 C55 -177.2(3)
C53 C54 C55 C56 0.0(6)
C53 C54 C55 C59 -178.7(4)
C54 C55 C56 C57 0.9(6)
C59 C55 C56 C57 179.6(4)
C55 C56 C57 C58 -0.7(6)
C55 C56 C57 C60 179.5(4)
C54 C53 C58 C57 1.4(5)
B1 C53 C58 C57 177.5(3)
C56 C57 C58 C53 -0.6(6)
C60 C57 C58 C53 179.3(4)
C56 C57 C60 F5 12.5(7)
C58 C57 C60 F5 -167.3(4)
C56 C57 C60 F4 -110.4(4)
C58 C57 C60 F4 69.7(5)
C56 C57 C60 F6 132.2(4)
C58 C57 C60 F6 -47.7(6)
C69 B1 C61 C62 -157.8(3)
C53 B1 C61 C62 77.4(4)
C77 B1 C61 C62 -43.8(4)
C69 B1 C61 C66 26.7(4)
C53 B1 C61 C66 -98.0(3)
C77 B1 C61 C66 140.8(3)
C66 C61 C62 C63 -2.8(5)
B1 C61 C62 C63 -178.6(3)
C61 C62 C63 C64 2.0(6)
C61 C62 C63 C67 -175.9(4)
C62 C63 C64 C65 0.6(6)
C67 C63 C64 C65 178.5(4)
C63 C64 C65 C66 -2.3(5)
C63 C64 C65 C68 175.3(3)
C64 C65 C66 C61 1.4(5)
C68 C65 C66 C61 -176.2(3)
C62 C61 C66 C65 1.1(5)
B1 C61 C66 C65 176.8(3)
C64 C63 C67 F7 114.5(5)
C62 C63 C67 F7 -67.6(5)
C64 C63 C67 F9 -9.8(7)
C62 C63 C67 F9 168.1(4)
C64 C63 C67 F8 -127.9(4)
C62 C63 C67 F8 50.0(6)
C64 C65 C68 F10 24.9(5)
C66 C65 C68 F10 -157.4(4)
C64 C65 C68 F11 146.0(4)
C66 C65 C68 F11 -36.4(5)
C64 C65 C68 F12 -95.1(4)
C66 C65 C68 F12 82.5(4)
C61 B1 C69 C70 -144.8(3)
C53 B1 C69 C70 -24.4(5)
C77 B1 C69 C70 94.6(4)
C61 B1 C69 C74 48.1(4)
C53 B1 C69 C74 168.6(3)
C77 B1 C69 C74 -72.5(4)
C74 C69 C70 C71 2.2(6)
B1 C69 C70 C71 -165.5(4)
C69 C70 C71 C72 -3.0(8)
C69 C70 C71 C75 176.4(5)
C70 C71 C72 C73 1.9(8)
C75 C71 C72 C73 -177.5(6)
C71 C72 C73 C74 -0.2(7)
C71 C72 C73 C76 177.8(4)
C72 C73 C74 C69 -0.6(6)
C76 C73 C74 C69 -178.5(3)
C70 C69 C74 C73 -0.4(5)
B1 C69 C74 C73 167.4(3)
C72 C71 C75 F13 -102.2(7)
C70 C71 C75 F13 78.4(7)
C72 C71 C75 F15 28.9(9)
C70 C71 C75 F15 -150.5(5)
C72 C71 C75 F14 138.4(6)
C70 C71 C75 F14 -41.1(9)
C74 C73 C76 F16 -114.7(4)
C72 C73 C76 F16 67.3(5)
C74 C73 C76 F18 124.9(4)
C72 C73 C76 F18 -53.1(5)
C74 C73 C76 F17 4.1(6)
C72 C73 C76 F17 -173.9(4)
C61 B1 C77 C78 -20.5(4)
C69 B1 C77 C78 101.0(3)
C53 B1 C77 C78 -138.4(3)
C61 B1 C77 C82 165.5(3)
C69 B1 C77 C82 -72.9(3)
C53 B1 C77 C82 47.6(4)
C82 C77 C78 C79 -1.7(5)
B1 C77 C78 C79 -175.9(3)
C77 C78 C79 C80 0.8(5)
C77 C78 C79 C83 -177.9(3)
C78 C79 C80 C81 0.7(5)
C83 C79 C80 C81 179.4(3)
C79 C80 C81 C82 -1.2(5)
C79 C80 C81 C84 -178.3(4)
C80 C81 C82 C77 0.3(5)
C84 C81 C82 C77 177.3(3)
C78 C77 C82 C81 1.1(5)
B1 C77 C82 C81 175.6(3)
C80 C79 C83 F21 74.3(5)
C78 C79 C83 F21 -106.9(4)
C80 C79 C83 F20 -159.1(4)
C78 C79 C83 F20 19.7(5)
C80 C79 C83 F19 -42.9(5)
C78 C79 C83 F19 135.9(4)
C2 C1 N1 C5 -0.5(5)
C13 C1 N1 C5 -179.7(3)
C2 C1 N1 Cu1 -179.2(2)
C13 C1 N1 Cu1 1.6(5)
C4 C5 N1 C1 -2.5(5)
C8 C5 N1 C1 176.8(3)
C4 C5 N1 Cu1 176.5(2)
C8 C5 N1 Cu1 -4.3(3)
N2 Cu1 N1 C1 -178.4(3)
N3 Cu1 N1 C1 -48.5(3)
N4 Cu1 N1 C1 51.9(3)
N2 Cu1 N1 C5 2.8(2)
N3 Cu1 N1 C5 132.7(2)
N4 Cu1 N1 C5 -126.8(2)
C11 C12 N2 C8 3.8(5)
C14 C12 N2 C8 -178.0(3)
C11 C12 N2 Cu1 -174.5(2)
C14 C12 N2 Cu1 3.6(5)
C9 C8 N2 C12 -0.2(5)
C5 C8 N2 C12 -179.9(3)
C9 C8 N2 Cu1 178.5(2)
C5 C8 N2 Cu1 -1.2(4)
N1 Cu1 N2 C12 177.6(3)
N3 Cu1 N2 C12 50.0(3)
N4 Cu1 N2 C12 -61.9(3)
N1 Cu1 N2 C8 -0.8(2)
N3 Cu1 N2 C8 -128.4(2)
N4 Cu1 N2 C8 119.7(2)
C28 C27 N3 C31 1.4(5)
C39 C27 N3 C31 -177.2(3)
C28 C27 N3 Cu1 -178.3(2)
C39 C27 N3 Cu1 3.1(5)
C30 C31 N3 C27 -0.2(5)
C34 C31 N3 C27 179.5(3)
C30 C31 N3 Cu1 179.5(3)
C34 C31 N3 Cu1 -0.7(3)
N2 Cu1 N3 C27 45.9(3)
N1 Cu1 N3 C27 -62.1(3)
N4 Cu1 N3 C27 178.6(3)
N2 Cu1 N3 C31 -133.8(2)
N1 Cu1 N3 C31 118.2(2)
N4 Cu1 N3 C31 -1.2(2)
C37 C38 N4 C34 2.2(5)
C40 C38 N4 C34 -179.2(3)
C37 C38 N4 Cu1 -173.2(3)
C40 C38 N4 Cu1 5.3(5)
C35 C34 N4 C38 -0.5(5)
C31 C34 N4 C38 179.7(3)
C35 C34 N4 Cu1 175.7(3)
C31 C34 N4 Cu1 -4.2(3)
N2 Cu1 N4 C38 -49.9(3)
N1 Cu1 N4 C38 53.6(3)
N3 Cu1 N4 C38 178.6(3)
N2 Cu1 N4 C34 134.4(2)
N1 Cu1 N4 C34 -122.0(2)
N3 Cu1 N4 C34 2.9(2)
